data_9000129
loop_
_publ_author_name
'Ross, M.'
'Evans, H. T.'
'Appleman, D. E.'

_publ_section_title
;
 Studies of the torbernite minerals (II): The crystal structure of
 meta-torbernite
;
_journal_name_full 'American Mineralogist'
_journal_page_first 1603
_journal_page_last 1621
_journal_volume 49
_journal_year 1964
_chemical_formula_sum 'Cu H4 O8 P U2'
_chemical_name_mineral Metatorbernite
_space_group_IT_number 85
_symmetry_space_group_name_Hall 'P 4ab -1ab'
_symmetry_space_group_name_H-M 'P 4/n :1'
_cell_angle_alpha 90
_cell_angle_beta 90
_cell_angle_gamma 90
_cell_formula_units_Z 8
_cell_length_a 6.969
_cell_length_b 6.969
_cell_length_c 17.306
_cell_volume 840.500
_database_code_amcsd 0000133
_exptl_crystal_density_diffrn 11.105
_cod_original_sg_symbol_H-M 'P 4/n'
_cod_original_formula_sum 'P Cu U2 O8 H4'
_cod_database_code 9000129

loop_
_space_group_symop_operation_xyz
x,y,z
y,-x,-z
1/2-y,1/2+x,z
1/2+x,1/2+y,-z
-x,-y,z
-y,x,-z
1/2+y,1/2-x,z
1/2-x,1/2-y,-z

loop_
_atom_site_label
_atom_site_fract_x
_atom_site_fract_y
_atom_site_fract_z
_atom_site_U_iso_or_equiv
_atom_site_type_symbol
_atom_site_attached_hydrogens
P1 0.25000 0.75000 0.00000 0.00127 P 0
P2 0.25000 0.75000 0.50000 0.00127 P 0
Cu 0.25000 0.25000 0.80990 0.01393 Cu 0
U1 0.25000 0.25000 0.05100 0.00963 U 0
U2 0.25000 0.25000 0.55240 0.00798 U 0
O1 0.25000 0.25000 0.15640 0.02026 O 0
O2 0.25000 0.25000 0.65630 0.01520 O 0
O3 0.25000 0.25000 0.94880 0.00887 O 0
O4 0.25000 0.25000 0.44030 0.01900 O 0
O5 0.78340 0.08020 0.44660 0.02026 O 0
O6 0.70380 0.08180 0.94860 0.00507 O 0
Wat7 0.34760 0.98140 0.31050 0.03420 O 2
Wat8 0.22250 0.97680 0.80950 0.03293 O 2

loop_
_cod_changelog_entry_id
_cod_changelog_entry_author
_cod_changelog_entry_date
_cod_changelog_entry_text
1
;cod-tools version 3.8.0
Id: cif_guess_AMCSD_atom_types 9574 2023-05-10 09:00:05Z saulius
;
2023-05-10T18:45:46+03:00
;Derived atom types and hydrogen counts
from atom names that follow the AMCSD naming convention
(Wat == water, O-H == hydroxyl).
;

loop_
_cod_related_entry_id
_cod_related_entry_database
_cod_related_entry_code
1 AMCSD 0000133
